data_2227219
loop_
_publ_author_name
'Tian, Zhongzhen'
'Wang, Gaolei'
'Dong, Haijun'

_publ_section_title
;
 1-(2,2-Dimethoxyethyl)-8-nitro-1,2,3,5,6,7-hexahydroimidazo[1,2-<i>a</i>]pyridin-5-ol
;
_journal_coeditor_code BT5332
_journal_issue 9
_journal_name_full 'Acta Crystallographica Section E'
_journal_page_first o2451
_journal_paper_doi 10.1107/S1600536810033660
_journal_volume 66
_journal_year 2010
_chemical_formula_iupac 'C11 H19 N3 O5'
_chemical_formula_moiety 'C11 H19 N3 O5'
_chemical_formula_sum 'C11 H19 N3 O5'
_chemical_formula_weight 273.29
_chemical_name_systematic
;
1-(2,2-Dimethoxyethyl)-8-nitro-1,2,3,5,6,7-
hexahydroimidazo[1,2-<i>a</i>]pyridin-5-ol
;
_space_group_IT_number 14
_symmetry_cell_setting monoclinic
_symmetry_space_group_name_Hall '-P 2ybc'
_symmetry_space_group_name_H-M 'P 1 21/c 1'
_atom_sites_solution_hydrogens geom
_atom_sites_solution_primary direct
_atom_sites_solution_secondary difmap
_audit_creation_method SHELXL-97
_cell_angle_alpha 90.00
_cell_angle_beta 113.124(6)
_cell_angle_gamma 90.00
_cell_formula_units_Z 4
_cell_length_a 11.2337(6)
_cell_length_b 9.0903(3)
_cell_length_c 14.2618(7)
_cell_measurement_reflns_used 15115
_cell_measurement_temperature 293(2)
_cell_measurement_theta_max 28.9221
_cell_measurement_theta_min 2.9482
_cell_volume 1339.37(12)
_computing_cell_refinement 'SAINT (Bruker, 2005)'
_computing_data_collection 'APEX2 (Bruker, 2005)'
_computing_data_reduction 'SAINT (Bruker, 2005)'
_computing_molecular_graphics 'XP (Sheldrick, 2008)'
_computing_publication_material 'WinGX (Farrugia, 1999)'
_computing_structure_refinement 'SHELXL97 (Sheldrick, 2008)'
_computing_structure_solution 'SIR97 (Altomare <i>et al.</i>, 1999)'
_diffrn_ambient_temperature 293.0
_diffrn_detector_area_resol_mean 16.0355
_diffrn_measured_fraction_theta_full 0.999
_diffrn_measured_fraction_theta_max 0.999
_diffrn_measurement_device_type 'Bruker APEXII CCD area-detector'
_diffrn_measurement_method '\w scans'
_diffrn_radiation_monochromator graphite
_diffrn_radiation_source 'fine-focus sealed tube'
_diffrn_radiation_type 'Mo K\a'
_diffrn_radiation_wavelength 0.7107
_diffrn_reflns_av_R_equivalents 0.0333
_diffrn_reflns_av_sigmaI/netI 0.0145
_diffrn_reflns_limit_h_max 14
_diffrn_reflns_limit_h_min -14
_diffrn_reflns_limit_k_max 11
_diffrn_reflns_limit_k_min -11
_diffrn_reflns_limit_l_max 17
_diffrn_reflns_limit_l_min -17
_diffrn_reflns_number 37886
_diffrn_reflns_theta_full 26.37
_diffrn_reflns_theta_max 26.37
_diffrn_reflns_theta_min 2.95
_exptl_absorpt_coefficient_mu 0.107
_exptl_absorpt_correction_T_max 1.0
_exptl_absorpt_correction_T_min 0.92941
_exptl_absorpt_correction_type multi-scan
_exptl_absorpt_process_details '(SADABS; Bruker, 2005)'
_exptl_crystal_colour colourless
_exptl_crystal_density_diffrn 1.355
_exptl_crystal_density_method 'not measured'
_exptl_crystal_description prism
_exptl_crystal_F_000 584
_exptl_crystal_size_max 0.46
_exptl_crystal_size_mid 0.20
_exptl_crystal_size_min 0.16
_refine_diff_density_max 0.184
_refine_diff_density_min -0.191
_refine_ls_extinction_method none
_refine_ls_goodness_of_fit_ref 1.064
_refine_ls_hydrogen_treatment constr
_refine_ls_matrix_type full
_refine_ls_number_parameters 175
_refine_ls_number_reflns 2723
_refine_ls_number_restraints 0
_refine_ls_restrained_S_all 1.064
_refine_ls_R_factor_all 0.0563
_refine_ls_R_factor_gt 0.0415
_refine_ls_shift/su_max 0.005
_refine_ls_shift/su_mean 0.000
_refine_ls_structure_factor_coef Fsqd
_refine_ls_weighting_details 'calc w=1/[\s^2^(Fo^2^)+(0.0615P)^2^+0.2341P] where P=(Fo^2^+2Fc^2^)/3'
_refine_ls_weighting_scheme calc
_refine_ls_wR_factor_gt 0.1135
_refine_ls_wR_factor_ref 0.1198
_reflns_number_gt 2100
_reflns_number_total 2723
_reflns_threshold_expression I>2\s(I)
_cod_data_source_file bt5332.cif
_cod_data_source_block I
_cod_original_cell_volume 1339.36(11)
_cod_original_sg_symbol_H-M 'P 21/c'
_cod_database_code 2227219
_cod_database_fobs_code 2227219

loop_
_symmetry_equiv_pos_as_xyz
'-x, y+1/2, -z+1/2'
'-x, -y, -z'
'x, y, z'
'x, -y-1/2, z-1/2'

loop_
_atom_site_type_symbol
_atom_site_label
_atom_site_fract_x
_atom_site_fract_y
_atom_site_fract_z
_atom_site_U_iso_or_equiv
_atom_site_adp_type
_atom_site_calc_flag
_atom_site_refinement_flags
_atom_site_occupancy
_atom_site_disorder_assembly
_atom_site_disorder_group
N N1 0.29875(12) 0.55756(14) 0.22689(9) 0.0425(3) Uani d . 1 . .
O O1 0.63771(13) 0.70130(14) 0.20749(9) 0.0628(4) Uani d . 1 . .
H H1 0.6117 0.7331 0.1491 0.094 Uiso calc R 1 . .
N N2 0.47152(13) 0.53178(15) 0.19064(9) 0.0445(3) Uani d . 1 . .
C C5 0.42919(14) 0.56183(15) 0.26436(10) 0.0371(3) Uani d . 1 . .
O O4 0.38448(13) 0.73086(14) 0.41241(9) 0.0600(3) Uani d . 1 . .
N N3 0.49381(14) 0.67236(15) 0.43224(9) 0.0480(3) Uani d . 1 . .
O O5 0.58619(14) 0.69576(16) 0.51820(8) 0.0707(4) Uani d . 1 . .
O O2 0.02213(12) 0.59831(16) 0.16524(10) 0.0721(4) Uani d . 1 . .
C C8 0.22221(16) 0.51751(18) 0.28522(12) 0.0475(4) Uani d . 1 . .
H H8B 0.2773 0.5183 0.3573 0.057 Uiso calc R 1 . .
H H8A 0.1892 0.4184 0.2671 0.057 Uiso calc R 1 . .
C C1 0.52149(15) 0.59073(16) 0.36427(10) 0.0406(4) Uani d . 1 . .
C C4 0.60599(16) 0.55202(18) 0.20530(12) 0.0487(4) Uani d . 1 . .
H H4 0.6219 0.5029 0.1502 0.058 Uiso calc R 1 . .
C C6 0.36474(16) 0.5264(2) 0.09100(11) 0.0533(4) Uani d . 1 . .
H H6A 0.3731 0.4436 0.0511 0.064 Uiso calc R 1 . .
H H6B 0.3589 0.6166 0.0531 0.064 Uiso calc R 1 . .
C C2 0.66126(16) 0.5530(2) 0.39249(12) 0.0550(4) Uani d . 1 . .
H H2A 0.6892 0.4865 0.4503 0.066 Uiso calc R 1 . .
H H2B 0.7126 0.6420 0.4133 0.066 Uiso calc R 1 . .
O O3 0.05036(15) 0.58840(17) 0.33329(12) 0.0822(5) Uani d . 1 . .
C C9 0.10981(17) 0.6218(2) 0.26575(14) 0.0533(4) Uani d . 1 . .
H H9 0.1401 0.7240 0.2748 0.064 Uiso calc R 1 . .
C C7 0.25036(17) 0.5085(2) 0.11957(12) 0.0583(5) Uani d . 1 . .
H H7B 0.1784 0.5690 0.0767 0.070 Uiso calc R 1 . .
H H7A 0.2226 0.4066 0.1133 0.070 Uiso calc R 1 . .
C C3 0.68676(18) 0.4813(2) 0.30524(14) 0.0593(5) Uani d . 1 . .
H H3B 0.7777 0.4911 0.3176 0.071 Uiso calc R 1 . .
H H3A 0.6665 0.3772 0.3024 0.071 Uiso calc R 1 . .
C C11 -0.0810(2) 0.7013(3) 0.12986(19) 0.0959(8) Uani d . 1 . .
H H11A -0.1268 0.6905 0.0575 0.144 Uiso calc R 1 . .
H H11C -0.0469 0.7992 0.1449 0.144 Uiso calc R 1 . .
H H11B -0.1391 0.6837 0.1632 0.144 Uiso calc R 1 . .
C C10 0.0604(3) 0.6935(3) 0.40618(19) 0.1038(9) Uani d . 1 . .
H H10C 0.0242 0.7846 0.3732 0.156 Uiso calc R 1 . .
H H10B 0.1499 0.7079 0.4495 0.156 Uiso calc R 1 . .
H H10A 0.0140 0.6611 0.4464 0.156 Uiso calc R 1 . .

loop_
_atom_site_aniso_label
_atom_site_aniso_U_11
_atom_site_aniso_U_22
_atom_site_aniso_U_33
_atom_site_aniso_U_12
_atom_site_aniso_U_13
_atom_site_aniso_U_23
N1 0.0463(7) 0.0455(7) 0.0367(7) -0.0014(6) 0.0174(5) 0.0008(5)
O1 0.0799(9) 0.0637(8) 0.0487(7) -0.0237(7) 0.0295(7) -0.0008(6)
N2 0.0509(7) 0.0518(8) 0.0352(6) -0.0067(6) 0.0216(6) -0.0049(6)
C5 0.0503(8) 0.0298(7) 0.0356(7) 0.0001(6) 0.0216(6) 0.0037(6)
O4 0.0738(9) 0.0590(8) 0.0535(7) 0.0098(6) 0.0316(6) -0.0076(6)
N3 0.0638(9) 0.0476(8) 0.0355(7) -0.0002(7) 0.0224(6) 0.0012(6)
O5 0.0843(9) 0.0892(10) 0.0313(6) -0.0007(8) 0.0149(6) -0.0112(6)
O2 0.0559(7) 0.0772(9) 0.0729(9) 0.0166(6) 0.0144(6) -0.0202(7)
C8 0.0528(9) 0.0441(9) 0.0526(9) -0.0010(7) 0.0284(7) 0.0035(7)
C1 0.0515(9) 0.0403(8) 0.0330(7) 0.0005(6) 0.0200(6) 0.0033(6)
C4 0.0579(10) 0.0517(10) 0.0464(9) -0.0060(8) 0.0312(8) -0.0083(7)
C6 0.0636(11) 0.0617(11) 0.0350(8) -0.0065(8) 0.0197(7) -0.0068(7)
C2 0.0541(10) 0.0666(11) 0.0409(8) 0.0061(8) 0.0150(7) 0.0070(8)
O3 0.0895(10) 0.0801(10) 0.1065(12) -0.0016(8) 0.0702(10) -0.0059(9)
C9 0.0553(10) 0.0478(10) 0.0646(11) -0.0009(8) 0.0319(8) -0.0056(8)
C7 0.0587(10) 0.0735(12) 0.0402(8) -0.0090(9) 0.0166(8) -0.0065(8)
C3 0.0579(10) 0.0598(11) 0.0643(11) 0.0100(8) 0.0284(9) 0.0031(9)
C11 0.0779(15) 0.114(2) 0.0836(16) 0.0394(14) 0.0185(12) -0.0119(14)
C10 0.132(2) 0.120(2) 0.0766(16) 0.0389(18) 0.0594(16) -0.0029(14)

loop_
_atom_type_symbol
_atom_type_description
_atom_type_scat_dispersion_real
_atom_type_scat_dispersion_imag
_atom_type_scat_source
H H 0.0000 0.0000 'International Tables Vol C Tables 4.2.6.8 and 6.1.1.4'
N N 0.0061 0.0033 'International Tables Vol C Tables 4.2.6.8 and 6.1.1.4'
C C 0.0033 0.0016 'International Tables Vol C Tables 4.2.6.8 and 6.1.1.4'
O O 0.0106 0.0060 'International Tables Vol C Tables 4.2.6.8 and 6.1.1.4'

loop_
_geom_angle_atom_site_label_1
_geom_angle_atom_site_label_2
_geom_angle_atom_site_label_3
_geom_angle_site_symmetry_1
_geom_angle_site_symmetry_3
_geom_angle
_geom_angle_publ_flag
N1 C5 C1 . . 130.90(13) ?
N1 C8 H8B . . 109.2 ?
N1 C8 H8A . . 109.2 ?
N1 C8 C9 . . 112.03(13) ?
N1 C7 C6 . . 104.03(13) ?
N1 C7 H7B . . 111.0 ?
N1 C7 H7A . . 111.0 ?
O1 C4 N2 . . 111.53(14) ?
O1 C4 H4 . . 109.5 ?
O1 C4 C3 . . 109.90(14) ?
N2 C5 N1 . . 110.37(13) ?
N2 C5 C1 . . 118.73(14) ?
N2 C4 H4 . . 109.5 ?
N2 C4 C3 . . 106.79(13) ?
N2 C6 H6A . . 111.4 ?
N2 C6 H6B . . 111.4 ?
N2 C6 C7 . . 101.74(12) ?
C5 N1 C8 . . 125.00(12) ?
C5 N1 C7 . . 108.64(13) ?
C5 N2 C4 . . 122.00(13) ?
C5 N2 C6 . . 111.22(13) ?
C5 C1 C2 . . 120.14(13) ?
O4 N3 O5 . . 119.82(13) ?
O4 N3 C1 . . 123.22(13) ?
N3 C1 C5 . . 122.62(14) ?
N3 C1 C2 . . 116.43(14) ?
O5 N3 C1 . . 116.87(14) ?
O2 C9 C8 . . 107.03(13) ?
O2 C9 O3 . . 109.65(15) ?
O2 C9 H9 . . 110.4 ?
O2 C11 H11A . . 109.5 ?
O2 C11 H11C . . 109.5 ?
O2 C11 H11B . . 109.5 ?
C8 N1 C7 . . 117.14(13) ?
C8 C9 H9 . . 110.4 ?
H8B C8 H8A . . 107.9 ?
C1 C2 H2A . . 109.0 ?
C1 C2 H2B . . 109.0 ?
C1 C2 C3 . . 112.98(14) ?
C4 O1 H1 . . 109.5 ?
C4 N2 C6 . . 123.77(12) ?
C4 C3 C2 . . 110.73(14) ?
C4 C3 H3B . . 109.5 ?
C4 C3 H3A . . 109.5 ?
C6 C7 H7B . . 111.0 ?
C6 C7 H7A . . 111.0 ?
H6A C6 H6B . . 109.3 ?
C2 C3 H3B . . 109.5 ?
C2 C3 H3A . . 109.5 ?
H2A C2 H2B . . 107.8 ?
O3 C9 C8 . . 109.02(15) ?
O3 C9 H9 . . 110.4 ?
O3 C10 H10C . . 109.5 ?
O3 C10 H10B . . 109.5 ?
O3 C10 H10A . . 109.5 ?
C9 O2 C11 . . 114.29(15) ?
C9 C8 H8B . . 109.2 ?
C9 C8 H8A . . 109.2 ?
C7 C6 H6A . . 111.4 ?
C7 C6 H6B . . 111.4 ?
H7B C7 H7A . . 109.0 ?
C3 C4 H4 . . 109.5 ?
C3 C2 H2A . . 109.0 ?
C3 C2 H2B . . 109.0 ?
H3B C3 H3A . . 108.1 ?
H11A C11 H11C . . 109.5 ?
H11A C11 H11B . . 109.5 ?
H11C C11 H11B . . 109.5 ?
C10 O3 C9 . . 116.47(18) ?
H10C C10 H10B . . 109.5 ?
H10C C10 H10A . . 109.5 ?
H10B C10 H10A . . 109.5 ?

loop_
_geom_bond_atom_site_label_1
_geom_bond_atom_site_label_2
_geom_bond_site_symmetry_2
_geom_bond_distance
_geom_bond_publ_flag
N1 C5 . 1.3488(19) ?
N1 C8 . 1.4579(19) ?
N1 C7 . 1.4777(19) ?
O1 H1 . 0.8200 ?
O1 C4 . 1.400(2) ?
N2 C5 . 1.3412(19) ?
N2 C4 . 1.453(2) ?
N2 C6 . 1.4566(19) ?
C5 C1 . 1.419(2) ?
O4 N3 . 1.2643(18) ?
N3 O5 . 1.2751(17) ?
N3 C1 . 1.350(2) ?
O2 C9 . 1.400(2) ?
O2 C11 . 1.419(2) ?
C8 H8B . 0.9700 ?
C8 H8A . 0.9700 ?
C8 C9 . 1.515(2) ?
C1 C2 . 1.500(2) ?
C4 H4 . 0.9800 ?
C4 C3 . 1.501(2) ?
C6 H6A . 0.9700 ?
C6 H6B . 0.9700 ?
C6 C7 . 1.502(2) ?
C2 H2A . 0.9700 ?
C2 H2B . 0.9700 ?
C2 C3 . 1.528(2) ?
O3 C9 . 1.404(2) ?
O3 C10 . 1.384(3) ?
C9 H9 . 0.9800 ?
C7 H7B . 0.9700 ?
C7 H7A . 0.9700 ?
C3 H3B . 0.9700 ?
C3 H3A . 0.9700 ?
C11 H11A . 0.9600 ?
C11 H11C . 0.9600 ?
C11 H11B . 0.9600 ?
C10 H10C . 0.9600 ?
C10 H10B . 0.9600 ?
C10 H10A . 0.9600 ?

loop_
_geom_hbond_atom_site_label_D
_geom_hbond_atom_site_label_H
_geom_hbond_atom_site_label_A
_geom_hbond_site_symmetry_A
_geom_hbond_distance_DH
_geom_hbond_distance_HA
_geom_hbond_distance_DA
_geom_hbond_angle_DHA
O1 H1 O5 4_575 0.82 1.89 2.6966(16) 168.8

loop_
_geom_torsion_atom_site_label_1
_geom_torsion_atom_site_label_2
_geom_torsion_atom_site_label_3
_geom_torsion_atom_site_label_4
_geom_torsion_site_symmetry_1
_geom_torsion_site_symmetry_2
_geom_torsion_site_symmetry_3
_geom_torsion_site_symmetry_4
_geom_torsion
_geom_torsion_publ_flag
N1 C5 C1 N3 . . . . -25.8(2) ?
N1 C5 C1 C2 . . . . 164.90(15) ?
N1 C8 C9 O2 . . . . 68.81(18) ?
N1 C8 C9 O3 . . . . -172.66(14) ?
O1 C4 C3 C2 . . . . 61.14(19) ?
N2 C5 C1 N3 . . . . 154.74(15) ?
N2 C5 C1 C2 . . . . -14.6(2) ?
N2 C4 C3 C2 . . . . -59.99(19) ?
N2 C6 C7 N1 . . . . 19.23(18) ?
C5 N1 C8 C9 . . . . 135.02(15) ?
C5 N1 C7 C6 . . . . -15.63(19) ?
C5 N2 C4 O1 . . . . -71.99(18) ?
C5 N2 C4 C3 . . . . 48.10(19) ?
C5 N2 C6 C7 . . . . -17.84(18) ?
C5 C1 C2 C3 . . . . -1.2(2) ?
O4 N3 C1 C5 . . . . -0.8(2) ?
O4 N3 C1 C2 . . . . 168.94(14) ?
N3 C1 C2 C3 . . . . -171.20(15) ?
O5 N3 C1 C5 . . . . -177.19(14) ?
O5 N3 C1 C2 . . . . -7.5(2) ?
C8 N1 C5 N2 . . . . 150.28(14) ?
C8 N1 C5 C1 . . . . -29.3(2) ?
C8 N1 C7 C6 . . . . -164.17(14) ?
C1 C2 C3 C4 . . . . 38.9(2) ?
C4 N2 C5 N1 . . . . 169.82(14) ?
C4 N2 C5 C1 . . . . -10.6(2) ?
C4 N2 C6 C7 . . . . -178.50(15) ?
C6 N2 C5 N1 . . . . 8.77(17) ?
C6 N2 C5 C1 . . . . -171.63(13) ?
C6 N2 C4 O1 . . . . 86.66(18) ?
C6 N2 C4 C3 . . . . -153.26(15) ?
C7 N1 C5 N2 . . . . 4.82(17) ?
C7 N1 C5 C1 . . . . -174.72(15) ?
C7 N1 C8 C9 . . . . -82.11(18) ?
C11 O2 C9 C8 . . . . -171.90(18) ?
C11 O2 C9 O3 . . . . 70.0(2) ?
C10 O3 C9 O2 . . . . -129.9(2) ?
C10 O3 C9 C8 . . . . 113.2(2) ?
